data_7224341
loop_
_publ_author_name
'Wang, Chuan-Zeng'
'Zhao, Wen-Xuan'
'Shen, Fang-Fang'
'Zhang, Yun-Qian'
'Zhu, Qian-Jiang'
'Xiao, Xin'
'Tao, Zhu'

_publ_section_title
;
 Methyl-substituted cucurbit[6]uril-based microporous supramolecular
 frameworks for highly selective Et2O/CH3OH adsorption
;
_journal_issue 12
_journal_name_full CrystEngComm
_journal_page_first 2112
_journal_paper_doi 10.1039/C5CE02414E
_journal_volume 18
_journal_year 2016
_chemical_formula_moiety 'C42 H48 Ba2 N24 O19, Cd Cl4, 2Cl, 14(H2 O)'
_chemical_formula_sum 'C42 H90 Ba2 Cd Cl6 N24 O33'
_chemical_formula_weight 2059.16
_chemical_name_common wcz
_chemical_name_systematic
;
 ?
;
_space_group_IT_number 14
_symmetry_cell_setting monoclinic
_symmetry_space_group_name_Hall '-P 2yn'
_symmetry_space_group_name_H-M 'P 1 21/n 1'
_atom_sites_solution_hydrogens geom
_atom_sites_solution_primary direct
_atom_sites_solution_secondary difmap
_audit_creation_method SHELXL-97
_audit_update_record
;
2016-02-16 deposited with the CCDC.
2016-02-17 downloaded from the CCDC.
;
_cell_angle_alpha 90.00
_cell_angle_beta 92.018(6)
_cell_angle_gamma 90.00
_cell_formula_units_Z 4
_cell_length_a 14.998(6)
_cell_length_b 18.882(8)
_cell_length_c 27.686(12)
_cell_measurement_reflns_used 4863
_cell_measurement_temperature 243(2)
_cell_measurement_theta_max 25.00
_cell_measurement_theta_min 1.31
_cell_volume 7836(6)
_computing_cell_refinement 'SAINT (Bruker, 2005)'
_computing_data_collection 'APEX2 (Bruker, 2005)'
_computing_data_reduction SAINT
_computing_molecular_graphics 'Ortep-3 for Windows (Farrugia, 1997)'
_computing_publication_material 'WinGX (Farrugia, 1999)'
_computing_structure_refinement 'SHELXL97 (Sheldrick, 2008)'
_computing_structure_solution 'SHELXS97 (Sheldrick, 2008)'
_diffrn_ambient_temperature 243(2)
_diffrn_measured_fraction_theta_full 0.970
_diffrn_measured_fraction_theta_max 0.970
_diffrn_measurement_device_type 'Bruker Smart Apex2 CCD Detector'
_diffrn_measurement_method '\f and \w scan'
_diffrn_radiation_monochromator graphite
_diffrn_radiation_source 'fine-focus sealed tube'
_diffrn_radiation_type MoK\a
_diffrn_radiation_wavelength 0.71073
_diffrn_reflns_av_R_equivalents 0.1025
_diffrn_reflns_av_sigmaI/netI 0.1953
_diffrn_reflns_limit_h_max 16
_diffrn_reflns_limit_h_min -17
_diffrn_reflns_limit_k_max 20
_diffrn_reflns_limit_k_min -22
_diffrn_reflns_limit_l_max 32
_diffrn_reflns_limit_l_min -32
_diffrn_reflns_number 34899
_diffrn_reflns_theta_full 25.00
_diffrn_reflns_theta_max 25.00
_diffrn_reflns_theta_min 1.31
_exptl_absorpt_coefficient_mu 1.564
_exptl_absorpt_correction_T_max 0.8226
_exptl_absorpt_correction_T_min 0.7555
_exptl_absorpt_correction_type multi-scan
_exptl_absorpt_process_details 'SADABS (Bruker, 2005)'
_exptl_crystal_colour colorless
_exptl_crystal_density_diffrn 1.746
_exptl_crystal_density_method 'not measured'
_exptl_crystal_description block
_exptl_crystal_F_000 4144
_exptl_crystal_size_max 0.19
_exptl_crystal_size_mid 0.15
_exptl_crystal_size_min 0.13
_platon_squeeze_details ?
_refine_diff_density_max 1.570
_refine_diff_density_min -0.841
_refine_diff_density_rms 0.155
_refine_ls_extinction_method none
_refine_ls_goodness_of_fit_ref 0.897
_refine_ls_hydrogen_treatment constr
_refine_ls_matrix_type full
_refine_ls_number_parameters 893
_refine_ls_number_reflns 13383
_refine_ls_number_restraints 73
_refine_ls_restrained_S_all 0.907
_refine_ls_R_factor_all 0.1967
_refine_ls_R_factor_gt 0.0987
_refine_ls_shift/su_max 0.000
_refine_ls_shift/su_mean 0.000
_refine_ls_structure_factor_coef Fsqd
_refine_ls_weighting_details 'calc w=1/[\s^2^(Fo^2^)+(0.1547P)^2^+0.0000P] where P=(Fo^2^+2Fc^2^)/3'
_refine_ls_weighting_scheme calc
_refine_ls_wR_factor_gt 0.2573
_refine_ls_wR_factor_ref 0.2980
_reflns_number_gt 4863
_reflns_number_total 13383
_reflns_threshold_expression >2sigma(I)
_cod_data_source_file c5ce02414e2.cif
_cod_data_source_block Ba
_cod_depositor_comments
;
The following automatic conversions were performed:

'_symmetry_cell_setting' value 'Monoclinic' changed to 'monoclinic'
according to
/usr/data/users/saulius/crontab/automatic-downloads/rss-feeds/RSC/lib/dictionaries/cif_core.dic
dictionary named 'cif_core.dic' version 2.4.2 from 2011-04-26.

Automatic conversion script
Id: cif_fix_values 4268 2015-11-12 08:31:59Z antanas 

 Adding full bibliography for 7224340--7224341.cif.
;
_cod_original_sg_symbol_H-M 'P 21/n'
_cod_database_code 7224341

loop_
_symmetry_equiv_pos_as_xyz
'x, y, z'
'-x+1/2, y+1/2, -z+1/2'
'-x, -y, -z'
'x-1/2, -y-1/2, z-1/2'

loop_
_atom_site_label
_atom_site_type_symbol
_atom_site_fract_x
_atom_site_fract_y
_atom_site_fract_z
_atom_site_U_iso_or_equiv
_atom_site_adp_type
_atom_site_occupancy
_atom_site_symmetry_multiplicity
_atom_site_calc_flag
_atom_site_refinement_flags
_atom_site_disorder_assembly
_atom_site_disorder_group
Cl7 Cl 0.7652(10) 0.1193(7) -0.0224(4) 0.169(5) Uani 0.580(12) 1 d PU A 1
Cl8 Cl 0.7901(12) 0.1734(12) -0.0396(6) 0.180(8) Uani 0.420(12) 1 d P A 2
Cl9 Cl 1.0515(15) -0.0418(8) 0.1504(8) 0.310(14) Uani 0.580(12) 1 d P A 1
Cl10 Cl 1.1413(14) 0.5595(11) 0.3416(7) 0.214(10) Uani 0.420(12) 1 d P A 2
O1W O 0.7563(5) 0.5022(4) 0.3380(3) 0.054(2) Uani 1 1 d . . .
O2W O 0.8148(6) 0.0944(5) 0.2600(3) 0.073(3) Uani 1 1 d . . .
O3W O 0.9882(8) 0.4847(6) 0.3233(4) 0.110(4) Uani 1 1 d . . .
O4W O 0.6077(11) -0.0731(7) -0.0074(4) 0.149(6) Uani 1 1 d . . .
O5W O 0.4394(10) -0.0493(7) 0.0622(6) 0.158(6) Uani 1 1 d . . .
O6W O 0.7745(13) 0.0096(9) 0.0454(5) 0.185(7) Uani 1 1 d . . .
O7W O 0.5752(15) 0.0875(8) 0.0769(7) 0.215(9) Uani 1 1 d . . .
Ba1 Ba 0.64705(6) 0.02131(4) 0.24675(3) 0.0605(3) Uani 1 1 d . . .
Ba2 Ba 0.62051(8) -0.06129(5) 0.09305(3) 0.0872(4) Uani 1 1 d . . .
Cd1 Cd 1.2615(2) 0.40049(17) 0.11626(12) 0.1288(12) Uani 0.50 1 d P . .
Cd2 Cd 1.1701(3) 0.5096(2) 0.0591(2) 0.188(2) Uani 0.50 1 d P . .
Cl1 Cl 1.3384(12) 0.4502(7) 0.0657(4) 0.361(8) Uani 1 1 d . . .
Cl2 Cl 1.0763(17) 0.4616(5) 0.1005(6) 0.518(16) Uani 1 1 d . . .
Cl3 Cl 1.2384(12) 0.2785(7) 0.0893(5) 0.188(6) Uani 0.50 1 d P . .
Cl4 Cl 1.3045(6) 0.3960(6) 0.2021(3) 0.111(3) Uani 0.50 1 d P . .
Cl5 Cl 1.1351(14) 0.5203(9) -0.0265(6) 0.250(11) Uani 0.50 1 d P . .
Cl6 Cl 1.2001(9) 0.6240(10) 0.0923(11) 0.350(18) Uani 0.50 1 d P . .
C1 C 0.6760(12) 0.0998(9) 0.3810(6) 0.075(4) Uani 1 1 d U . .
C2 C 0.7305(16) 0.1569(10) 0.4520(6) 0.111(6) Uani 1 1 d U . .
H2 H 0.7320 0.1307 0.4825 0.134 Uiso 1 1 calc R . .
C3 C 0.6368(14) 0.1824(9) 0.4392(6) 0.100(6) Uani 1 1 d U . .
C4 C 0.7350(15) 0.2799(11) 0.4400(6) 0.085(5) Uani 1 1 d . . .
C5 C 0.5220(13) 0.1357(8) 0.3755(6) 0.089(5) Uani 1 1 d . . .
H5A H 0.4808 0.1455 0.4009 0.107 Uiso 1 1 calc R . .
H5B H 0.5122 0.0874 0.3648 0.107 Uiso 1 1 calc R . .
C6 C 0.5855(15) 0.3088(11) 0.4096(7) 0.122(6) Uani 1 1 d U . .
H6A H 0.6071 0.3567 0.4144 0.146 Uiso 1 1 calc R . .
H6B H 0.5337 0.3032 0.4293 0.146 Uiso 1 1 calc R . .
C7 C 0.5008(9) 0.1672(10) 0.2840(6) 0.071(4) Uani 1 1 d U . .
C8 C 0.4826(10) 0.2632(8) 0.3392(7) 0.085(6) Uani 1 1 d . . .
C9 C 0.4744(11) 0.2895(8) 0.2879(7) 0.091(6) Uani 1 1 d . . .
H9 H 0.4173 0.3138 0.2819 0.110 Uiso 1 1 calc R . .
C10 C 0.5884(13) 0.3476(9) 0.3269(7) 0.083(5) Uani 1 1 d U . .
C11 C 0.4757(11) 0.2229(9) 0.2080(6) 0.087(5) Uani 1 1 d U . .
H11A H 0.4259 0.2522 0.1971 0.105 Uiso 1 1 calc R . .
H11B H 0.4623 0.1747 0.1980 0.105 Uiso 1 1 calc R . .
C12 C 0.5504(11) 0.3903(8) 0.2456(7) 0.095(5) Uani 1 1 d . . .
H12A H 0.4903 0.4004 0.2334 0.114 Uiso 1 1 calc R . .
H12B H 0.5760 0.4341 0.2581 0.114 Uiso 1 1 calc R . .
C13 C 0.6255(9) 0.2020(9) 0.1723(5) 0.059(4) Uani 1 1 d . . .
C14 C 0.5716(13) 0.3201(9) 0.1670(6) 0.093(5) Uani 1 1 d U . .
C15 C 0.6460(11) 0.3143(7) 0.1344(5) 0.071(4) Uani 1 1 d U . .
H15 H 0.6276 0.3212 0.1005 0.085 Uiso 1 1 calc R . .
C16 C 0.6835(11) 0.3941(7) 0.1949(6) 0.062(4) Uani 1 1 d . . .
C17 C 0.7501(11) 0.2066(8) 0.1149(5) 0.070(4) Uani 1 1 d . . .
H17A H 0.7409 0.1558 0.1152 0.084 Uiso 1 1 calc R . .
H17B H 0.7419 0.2226 0.0818 0.084 Uiso 1 1 calc R . .
C18 C 0.7919(10) 0.3908(7) 0.1298(5) 0.068(4) Uani 1 1 d . . .
H18A H 0.7819 0.3924 0.0950 0.081 Uiso 1 1 calc R . .
H18B H 0.8067 0.4384 0.1406 0.081 Uiso 1 1 calc R . .
C19 C 0.8958(11) 0.1670(8) 0.1467(5) 0.065(4) Uani 1 1 d . . .
C20 C 0.8887(14) 0.2823(8) 0.1145(6) 0.081(5) Uani 1 1 d U . .
C21 C 0.9851(15) 0.2680(8) 0.1337(6) 0.100(7) Uani 1 1 d . . .
H21 H 1.0282 0.2759 0.1085 0.120 Uiso 1 1 calc R . .
C22 C 0.9298(11) 0.3661(8) 0.1735(6) 0.070(4) Uani 1 1 d . . .
C23 C 1.0558(10) 0.1495(8) 0.1618(6) 0.078(4) Uani 1 1 d U . .
H23A H 1.1063 0.1635 0.1430 0.093 Uiso 1 1 calc R . .
H23B H 1.0421 0.1006 0.1538 0.093 Uiso 1 1 calc R . .
C24 C 1.0788(11) 0.3288(8) 0.1979(6) 0.075(4) Uani 1 1 d U . .
H24A H 1.0775 0.3758 0.2120 0.090 Uiso 1 1 calc R . .
H24B H 1.1275 0.3273 0.1758 0.090 Uiso 1 1 calc R . .
C25 C 1.0647(9) 0.1001(8) 0.2435(6) 0.062(4) Uani 1 1 d . . .
C26 C 1.1392(10) 0.2062(7) 0.2350(6) 0.083(5) Uani 1 1 d U . .
C27 C 1.1505(11) 0.1818(8) 0.2881(6) 0.087(5) Uani 1 1 d U . .
H27 H 1.2132 0.1733 0.2976 0.105 Uiso 1 1 calc R . .
C28 C 1.0834(10) 0.2952(9) 0.2824(8) 0.082(5) Uani 1 1 d U . .
C29 C 1.0961(13) 0.0726(8) 0.3274(8) 0.101(6) Uani 1 1 d . . .
H29A H 1.1553 0.0716 0.3427 0.122 Uiso 1 1 calc R . .
H29B H 1.0831 0.0251 0.3158 0.122 Uiso 1 1 calc R . .
C30 C 1.1198(13) 0.2480(8) 0.3687(7) 0.099(6) Uani 1 1 d U . .
H30A H 1.1763 0.2282 0.3804 0.119 Uiso 1 1 calc R . .
H30B H 1.1183 0.2976 0.3778 0.119 Uiso 1 1 calc R . .
C31 C 0.9507(13) 0.0659(7) 0.3642(7) 0.076(5) Uani 1 1 d . . .
C32 C 1.0541(14) 0.1381(8) 0.4021(7) 0.098(6) Uani 1 1 d U . .
H32 H 1.1099 0.1257 0.4194 0.118 Uiso 1 1 calc R . .
C33 C 0.9722(17) 0.1321(10) 0.4343(7) 0.119(7) Uani 1 1 d U . .
C34 C 0.9834(14) 0.2468(10) 0.4145(7) 0.089(5) Uani 1 1 d . . .
C35 C 0.8203(16) 0.0607(9) 0.4160(7) 0.109(7) Uani 1 1 d . . .
H35A H 0.8053 0.0198 0.3962 0.131 Uiso 1 1 calc R . .
H35B H 0.8237 0.0448 0.4493 0.131 Uiso 1 1 calc R . .
C36 C 0.8712(16) 0.2242(10) 0.4770(7) 0.107(6) Uani 1 1 d . . .
H36A H 0.8848 0.2725 0.4866 0.128 Uiso 1 1 calc R . .
H36B H 0.8761 0.1943 0.5054 0.128 Uiso 1 1 calc R . .
C37 C 0.5689(16) 0.1753(11) 0.4816(7) 0.167(11) Uani 1 1 d . . .
H37A H 0.5117 0.1936 0.4711 0.251 Uiso 1 1 calc R . .
H37B H 0.5908 0.2017 0.5092 0.251 Uiso 1 1 calc R . .
H37C H 0.5630 0.1263 0.4903 0.251 Uiso 1 1 calc R . .
C38 C 0.3970(14) 0.2730(12) 0.3633(8) 0.147(8) Uani 1 1 d U . .
H38A H 0.3514 0.2456 0.3468 0.221 Uiso 1 1 calc R . .
H38B H 0.3808 0.3222 0.3624 0.221 Uiso 1 1 calc R . .
H38C H 0.4033 0.2577 0.3963 0.221 Uiso 1 1 calc R . .
C39 C 0.4965(15) 0.3503(12) 0.1323(12) 0.219(15) Uani 1 1 d U . .
H39A H 0.4436 0.3584 0.1501 0.328 Uiso 1 1 calc R . .
H39B H 0.4837 0.3169 0.1069 0.328 Uiso 1 1 calc R . .
H39C H 0.5160 0.3941 0.1187 0.328 Uiso 1 1 calc R . .
C40 C 0.8887(19) 0.2925(15) 0.0612(10) 0.205(11) Uani 1 1 d U . .
H40A H 0.9037 0.2486 0.0459 0.307 Uiso 1 1 calc R . .
H40B H 0.9318 0.3279 0.0535 0.307 Uiso 1 1 calc R . .
H40C H 0.8305 0.3074 0.0498 0.307 Uiso 1 1 calc R . .
C41 C 1.2390(15) 0.2060(13) 0.2205(9) 0.165(9) Uani 1 1 d U . .
H41A H 1.2690 0.2463 0.2345 0.247 Uiso 1 1 calc R . .
H41B H 1.2419 0.2081 0.1859 0.247 Uiso 1 1 calc R . .
H41C H 1.2674 0.1634 0.2320 0.247 Uiso 1 1 calc R . .
C42 C 0.986(2) 0.0950(12) 0.4826(9) 0.195(12) Uani 1 1 d . . .
H42A H 0.9311 0.0932 0.4989 0.293 Uiso 1 1 calc R . .
H42B H 1.0297 0.1207 0.5021 0.293 Uiso 1 1 calc R . .
H42C H 1.0076 0.0477 0.4774 0.293 Uiso 1 1 calc R . .
N1 N 0.7496(11) 0.1095(6) 0.4111(5) 0.084(4) Uani 1 1 d U . .
N2 N 0.6116(11) 0.1426(7) 0.3946(4) 0.080(4) Uani 1 1 d . . .
N3 N 0.7836(14) 0.2204(8) 0.4562(6) 0.104(5) Uani 1 1 d U . .
N4 N 0.6539(11) 0.2608(7) 0.4279(5) 0.086(4) Uani 1 1 d . . .
N5 N 0.5030(8) 0.1862(6) 0.3334(6) 0.088(4) Uani 1 1 d . . .
N6 N 0.4800(7) 0.2244(6) 0.2574(5) 0.071(3) Uani 1 1 d U . .
N7 N 0.5556(9) 0.3017(6) 0.3590(5) 0.082(4) Uani 1 1 d . . .
N8 N 0.5463(9) 0.3377(6) 0.2858(7) 0.083(4) Uani 1 1 d . . .
N9 N 0.5542(9) 0.2460(6) 0.1827(5) 0.077(4) Uani 1 1 d . . .
N10 N 0.6796(8) 0.2408(5) 0.1448(4) 0.069(3) Uani 1 1 d . . .
N11 N 0.6047(9) 0.3646(5) 0.2051(4) 0.070(3) Uani 1 1 d . . .
N12 N 0.7074(8) 0.3687(6) 0.1523(4) 0.062(3) Uani 1 1 d . . .
N13 N 0.8360(9) 0.2201(6) 0.1298(4) 0.064(3) Uani 1 1 d . . .
N14 N 0.9808(9) 0.1924(6) 0.1470(4) 0.063(3) Uani 1 1 d . . .
N15 N 0.8644(9) 0.3470(6) 0.1403(5) 0.066(3) Uani 1 1 d . . .
N16 N 0.9979(9) 0.3164(6) 0.1720(5) 0.081(4) Uani 1 1 d . . .
N17 N 1.0826(8) 0.1527(6) 0.2122(5) 0.078(3) Uani 1 1 d U . .
N18 N 1.0983(8) 0.1171(6) 0.2880(6) 0.078(4) Uani 1 1 d . . .
N19 N 1.0954(9) 0.2768(6) 0.2363(6) 0.095(5) Uani 1 1 d . . .
N20 N 1.1119(9) 0.2413(8) 0.3154(7) 0.108(5) Uani 1 1 d U . .
N21 N 1.0319(11) 0.0899(6) 0.3647(5) 0.086(4) Uani 1 1 d . . .
N22 N 0.9099(12) 0.0852(6) 0.4031(5) 0.089(4) Uani 1 1 d . . .
N23 N 1.0499(11) 0.2122(7) 0.3894(5) 0.089(4) Uani 1 1 d . . .
N24 N 0.9290(13) 0.2024(8) 0.4440(6) 0.110(5) Uani 1 1 d . . .
O1 O 0.6773(6) 0.0625(5) 0.3455(3) 0.072(3) Uani 1 1 d . . .
O2 O 0.5117(6) 0.1042(5) 0.2707(4) 0.074(3) Uani 1 1 d . . .
O3 O 0.6326(6) 0.1390(5) 0.1833(3) 0.064(2) Uani 1 1 d . . .
O4 O 0.8730(6) 0.1086(4) 0.1598(3) 0.069(3) Uani 1 1 d . . .
O5 O 1.0236(6) 0.0458(5) 0.2326(4) 0.080(3) Uani 1 1 d . . .
O6 O 0.9174(6) 0.0223(5) 0.3334(4) 0.080(3) Uani 1 1 d . . .
O7 O 0.7669(10) 0.3397(6) 0.4368(4) 0.112(5) Uani 1 1 d . . .
O8 O 0.6542(7) 0.3891(5) 0.3342(4) 0.094(4) Uani 1 1 d U . .
O9 O 0.7262(6) 0.4356(5) 0.2211(3) 0.067(3) Uani 1 1 d . . .
O10 O 0.9290(7) 0.4178(5) 0.2007(4) 0.077(3) Uani 1 1 d . . .
O11 O 1.0460(7) 0.3501(5) 0.2974(4) 0.093(3) Uani 1 1 d . . .
O12 O 0.9710(8) 0.3131(6) 0.4117(4) 0.097(4) Uani 1 1 d . . .

loop_
_atom_site_aniso_label
_atom_site_aniso_U_11
_atom_site_aniso_U_22
_atom_site_aniso_U_33
_atom_site_aniso_U_23
_atom_site_aniso_U_13
_atom_site_aniso_U_12
Cl7 0.230(9) 0.155(8) 0.126(7) 0.008(6) 0.033(6) -0.066(7)
Cl8 0.175(16) 0.21(2) 0.153(13) 0.059(13) 0.036(11) -0.023(14)
Cl9 0.36(2) 0.139(12) 0.45(3) -0.089(15) 0.25(2) -0.068(14)
Cl10 0.22(2) 0.20(2) 0.218(19) 0.004(15) -0.018(15) -0.080(16)
O1W 0.058(6) 0.035(5) 0.071(5) 0.003(4) 0.006(4) -0.001(4)
O2W 0.081(7) 0.053(6) 0.087(6) -0.009(5) 0.016(5) -0.026(5)
O3W 0.100(10) 0.085(8) 0.145(10) -0.003(7) -0.011(7) 0.007(7)
O4W 0.254(17) 0.100(10) 0.089(8) 0.020(7) -0.048(9) 0.028(10)
O5W 0.176(14) 0.082(9) 0.208(14) 0.013(9) -0.106(12) 0.017(9)
O6W 0.26(2) 0.160(15) 0.139(12) 0.036(10) 0.053(12) -0.080(14)
O7W 0.28(2) 0.104(12) 0.254(19) -0.023(12) -0.071(17) -0.060(14)
Ba1 0.0584(6) 0.0373(5) 0.0871(6) 0.0011(4) 0.0203(4) 0.0002(4)
Ba2 0.1156(10) 0.0567(6) 0.0881(7) 0.0045(5) -0.0138(6) -0.0106(6)
Cd1 0.153(3) 0.094(2) 0.141(3) -0.0061(19) 0.032(2) -0.040(2)
Cd2 0.136(4) 0.135(3) 0.292(6) -0.054(3) -0.007(3) 0.041(3)
Cl1 0.55(2) 0.325(16) 0.213(10) -0.072(10) 0.038(12) 0.052(16)
Cl2 1.05(4) 0.150(9) 0.390(17) 0.052(9) 0.48(2) 0.083(16)
Cl3 0.303(19) 0.116(9) 0.149(10) -0.014(8) 0.090(11) -0.038(11)
Cl4 0.092(7) 0.120(8) 0.119(7) -0.012(6) -0.003(5) -0.027(6)
Cl5 0.35(2) 0.183(15) 0.233(16) 0.112(13) 0.157(17) 0.119(16)
Cl6 0.065(9) 0.215(18) 0.76(5) -0.26(3) -0.076(16) 0.025(10)
C1 0.082(14) 0.062(10) 0.084(11) -0.010(9) 0.024(9) -0.032(10)
C2 0.177(19) 0.079(13) 0.077(11) 0.009(10) -0.011(12) -0.026(12)
C3 0.136(16) 0.064(11) 0.105(13) 0.004(10) 0.055(12) -0.001(11)
C4 0.086(16) 0.088(16) 0.081(11) -0.021(10) -0.003(10) 0.009(14)
C5 0.094(15) 0.049(10) 0.126(14) 0.000(9) 0.040(11) 0.003(10)
C6 0.140(11) 0.097(10) 0.130(10) -0.016(8) 0.030(8) 0.005(9)
C7 0.037(7) 0.079(8) 0.099(8) -0.002(7) 0.017(6) -0.013(7)
C8 0.041(10) 0.048(9) 0.171(17) -0.050(11) 0.057(11) -0.017(8)
C9 0.056(12) 0.047(10) 0.176(18) -0.014(11) 0.066(11) 0.011(9)
C10 0.078(14) 0.064(12) 0.110(13) -0.020(11) 0.051(12) -0.004(9)
C11 0.071(9) 0.079(8) 0.111(7) -0.019(7) -0.004(7) -0.009(7)
C12 0.068(12) 0.038(9) 0.179(17) -0.023(11) 0.021(11) -0.003(8)
C13 0.023(9) 0.083(12) 0.071(9) 0.005(8) -0.008(7) 0.012(8)
C14 0.107(15) 0.066(11) 0.105(13) 0.006(10) -0.003(9) 0.004(11)
C15 0.083(12) 0.047(9) 0.082(10) 0.013(7) -0.006(8) 0.003(9)
C16 0.052(11) 0.027(8) 0.106(12) 0.007(8) 0.006(9) 0.006(8)
C17 0.085(13) 0.053(9) 0.073(9) -0.010(7) 0.011(9) 0.001(9)
C18 0.080(12) 0.038(8) 0.084(9) 0.032(7) -0.009(8) -0.029(8)
C19 0.058(11) 0.043(9) 0.097(10) -0.004(8) 0.044(8) -0.005(9)
C20 0.116(15) 0.046(9) 0.083(10) -0.017(8) 0.024(10) -0.027(10)
C21 0.17(2) 0.050(10) 0.089(11) -0.010(9) 0.087(13) -0.043(12)
C22 0.060(12) 0.054(10) 0.098(12) 0.026(9) 0.039(10) -0.009(9)
C23 0.057(8) 0.064(8) 0.116(7) -0.010(7) 0.041(7) 0.004(7)
C24 0.058(8) 0.060(7) 0.108(8) -0.001(7) 0.025(7) -0.011(7)
C25 0.031(9) 0.039(9) 0.116(12) -0.010(9) 0.004(8) 0.012(7)
C26 0.052(10) 0.040(8) 0.161(16) -0.048(9) 0.047(10) -0.022(8)
C27 0.063(8) 0.070(8) 0.128(9) -0.014(7) 0.001(7) 0.013(7)
C28 0.046(11) 0.052(11) 0.149(16) -0.006(10) 0.021(10) -0.013(9)
C29 0.093(16) 0.035(9) 0.173(19) -0.006(11) -0.034(14) 0.024(10)
C30 0.082(14) 0.044(10) 0.169(15) -0.027(11) -0.034(13) 0.010(10)
C31 0.076(14) 0.029(8) 0.121(14) -0.026(9) -0.030(11) -0.004(9)
C32 0.123(17) 0.049(10) 0.118(14) 0.000(10) -0.059(11) -0.009(11)
C33 0.19(2) 0.072(13) 0.088(13) -0.024(11) -0.059(11) 0.011(14)
C34 0.094(16) 0.064(12) 0.107(14) -0.019(11) -0.040(11) 0.003(12)
C35 0.17(2) 0.043(11) 0.120(14) -0.003(9) 0.032(14) -0.013(14)
C36 0.14(2) 0.076(13) 0.100(13) -0.039(11) 0.010(14) -0.011(13)
C37 0.22(3) 0.118(18) 0.169(19) 0.003(14) 0.15(2) 0.006(18)
C38 0.134(11) 0.143(11) 0.167(11) -0.005(9) 0.034(9) -0.012(9)
C39 0.11(2) 0.100(18) 0.44(5) 0.07(2) -0.05(2) 0.019(16)
C40 0.211(14) 0.209(14) 0.195(12) 0.006(10) 0.012(9) -0.001(10)
C41 0.141(11) 0.168(12) 0.187(12) -0.009(9) 0.030(9) -0.004(9)
C42 0.32(4) 0.105(18) 0.16(2) 0.024(16) -0.05(2) 0.00(2)
N1 0.125(13) 0.035(7) 0.094(9) -0.009(7) 0.019(8) 0.001(8)
N2 0.091(12) 0.074(9) 0.077(8) -0.018(7) 0.053(8) -0.007(9)
N3 0.130(16) 0.070(10) 0.114(11) -0.035(9) 0.005(10) -0.010(10)
N4 0.082(12) 0.071(10) 0.108(10) -0.013(8) 0.045(9) 0.001(9)
N5 0.054(9) 0.048(8) 0.165(13) -0.004(8) 0.043(8) -0.012(6)
N6 0.049(8) 0.048(7) 0.116(8) 0.000(7) 0.020(7) -0.010(6)
N7 0.063(10) 0.042(7) 0.144(12) -0.012(8) 0.052(9) 0.001(7)
N8 0.066(10) 0.032(7) 0.156(13) -0.011(8) 0.053(9) -0.016(7)
N9 0.067(10) 0.035(7) 0.129(10) -0.016(7) 0.013(8) 0.003(7)
N10 0.086(10) 0.037(7) 0.084(8) 0.003(6) 0.022(7) -0.012(7)
N11 0.085(11) 0.029(6) 0.094(9) -0.003(6) -0.002(8) 0.004(7)
N12 0.055(9) 0.049(7) 0.080(8) -0.004(6) -0.001(6) 0.007(6)
N13 0.074(10) 0.045(7) 0.075(7) 0.002(6) 0.019(7) -0.027(7)
N14 0.066(9) 0.051(7) 0.073(7) 0.002(5) 0.022(6) -0.002(7)
N15 0.076(10) 0.034(7) 0.090(8) 0.003(6) 0.026(7) -0.002(7)
N16 0.063(10) 0.044(7) 0.142(11) -0.016(7) 0.056(9) -0.003(7)
N17 0.053(9) 0.049(8) 0.133(9) -0.004(8) 0.031(7) 0.010(7)
N18 0.031(8) 0.040(8) 0.162(13) -0.017(8) 0.010(8) -0.017(6)
N19 0.078(10) 0.046(8) 0.166(14) -0.021(9) 0.064(10) -0.005(7)
N20 0.062(10) 0.064(9) 0.198(15) -0.043(10) 0.001(10) -0.020(8)
N21 0.068(11) 0.038(7) 0.149(13) -0.009(8) -0.030(10) -0.005(8)
N22 0.134(14) 0.035(7) 0.095(10) -0.017(7) -0.023(9) 0.006(8)
N23 0.083(12) 0.053(9) 0.129(11) -0.017(8) -0.020(9) -0.013(9)
N24 0.168(17) 0.053(9) 0.108(11) -0.030(9) -0.016(11) -0.001(10)
O1 0.087(8) 0.049(6) 0.083(6) -0.015(5) 0.033(5) -0.022(5)
O2 0.047(6) 0.050(6) 0.126(8) -0.020(6) 0.021(5) -0.005(5)
O3 0.044(6) 0.039(5) 0.108(7) 0.008(5) 0.009(5) 0.009(5)
O4 0.082(8) 0.033(5) 0.094(6) 0.005(5) 0.017(5) -0.013(5)
O5 0.070(8) 0.035(5) 0.136(8) -0.010(5) 0.014(6) -0.020(5)
O6 0.065(7) 0.052(6) 0.123(8) -0.012(6) 0.004(6) 0.015(6)
O7 0.182(14) 0.034(6) 0.123(9) -0.018(6) 0.047(8) -0.013(8)
O8 0.067(8) 0.058(7) 0.159(10) -0.031(6) 0.041(7) -0.036(6)
O9 0.074(7) 0.038(5) 0.088(6) 0.002(5) 0.012(5) 0.003(5)
O10 0.088(8) 0.040(6) 0.107(7) -0.015(5) 0.036(6) -0.003(5)
O11 0.090(9) 0.044(6) 0.149(9) -0.020(6) 0.029(7) 0.013(6)
O12 0.109(10) 0.048(7) 0.133(9) -0.018(6) -0.031(7) 0.011(6)

loop_
_atom_type_symbol
_atom_type_description
_atom_type_scat_dispersion_real
_atom_type_scat_dispersion_imag
_atom_type_scat_source
C C 0.0033 0.0016 'International Tables Vol C Tables 4.2.6.8 and 6.1.1.4'
H H 0.0000 0.0000 'International Tables Vol C Tables 4.2.6.8 and 6.1.1.4'
N N 0.0061 0.0033 'International Tables Vol C Tables 4.2.6.8 and 6.1.1.4'
O O 0.0106 0.0060 'International Tables Vol C Tables 4.2.6.8 and 6.1.1.4'
Ba Ba -0.3244 2.2819 'International Tables Vol C Tables 4.2.6.8 and 6.1.1.4'
Cd Cd -0.8075 1.2024 'International Tables Vol C Tables 4.2.6.8 and 6.1.1.4'
Cl Cl 0.1484 0.1585 'International Tables Vol C Tables 4.2.6.8 and 6.1.1.4'

loop_
_geom_angle_atom_site_label_1
_geom_angle_atom_site_label_2
_geom_angle_atom_site_label_3
_geom_angle
_geom_angle_site_symmetry_1
_geom_angle_site_symmetry_3
Ba1 O1W Ba2 105.6(3) 2_655 2_655
Ba1 O3W Ba2 101.7(4) 2_655 2_655
O9 Ba1 O2 145.7(3) 2_645 .
O9 Ba1 O10 71.8(3) 2_645 2_645
O2 Ba1 O10 87.2(3) . 2_645
O9 Ba1 O1W 79.4(3) 2_645 2_645
O2 Ba1 O1W 134.4(3) . 2_645
O10 Ba1 O1W 126.3(2) 2_645 2_645
O9 Ba1 O3 137.0(3) 2_645 .
O2 Ba1 O3 69.6(3) . .
O10 Ba1 O3 150.8(3) 2_645 .
O1W Ba1 O3 67.4(2) 2_645 .
O9 Ba1 O3W 124.9(3) 2_645 2_645
O2 Ba1 O3W 77.3(3) . 2_645
O10 Ba1 O3W 83.5(3) 2_645 2_645
O1W Ba1 O3W 77.1(3) 2_645 2_645
O3 Ba1 O3W 74.4(3) . 2_645
O9 Ba1 O1 75.8(3) 2_645 .
O2 Ba1 O1 72.5(3) . .
O10 Ba1 O1 74.8(3) 2_645 .
O1W Ba1 O1 139.4(2) 2_645 .
O3 Ba1 O1 112.6(3) . .
O3W Ba1 O1 143.4(3) 2_645 .
O9 Ba1 O2W 68.5(3) 2_645 .
O2 Ba1 O2W 110.9(3) . .
O10 Ba1 O2W 131.2(3) 2_645 .
O1W Ba1 O2W 72.3(2) 2_645 .
O3 Ba1 O2W 75.6(3) . .
O3W Ba1 O2W 143.4(3) 2_645 .
O1 Ba1 O2W 68.9(2) . .
O9 Ba1 Ba2 98.32(19) 2_645 .
O2 Ba1 Ba2 113.1(2) . .
O10 Ba1 Ba2 103.4(2) 2_645 .
O1W Ba1 Ba2 37.58(16) 2_645 .
O3 Ba1 Ba2 71.70(19) . .
O3W Ba1 Ba2 40.5(3) 2_645 .
O1 Ba1 Ba2 174.2(2) . .
O2W Ba1 Ba2 109.36(17) . .
O7 Ba2 O12 72.5(4) 2_645 2_645
O7 Ba2 O4W 70.0(4) 2_645 .
O12 Ba2 O4W 82.3(4) 2_645 .
O7 Ba2 O5W 125.0(4) 2_645 .
O12 Ba2 O5W 65.2(3) 2_645 .
O4W Ba2 O5W 71.0(5) . .
O7 Ba2 O1W 95.7(3) 2_645 2_645
O12 Ba2 O1W 134.6(3) 2_645 2_645
O4W Ba2 O1W 135.8(4) . 2_645
O5W Ba2 O1W 139.1(3) . 2_645
O7 Ba2 O7W 140.6(5) 2_645 .
O12 Ba2 O7W 135.3(4) 2_645 .
O4W Ba2 O7W 85.2(5) . .
O5W Ba2 O7W 70.2(4) . .
O1W Ba2 O7W 80.9(4) 2_645 .
O7 Ba2 O3W 143.7(3) 2_645 2_645
O12 Ba2 O3W 90.2(3) 2_645 2_645
O4W Ba2 O3W 140.4(4) . 2_645
O5W Ba2 O3W 70.6(4) . 2_645
O1W Ba2 O3W 73.8(3) 2_645 2_645
O7W Ba2 O3W 73.2(5) . 2_645
O7 Ba2 O6W 70.9(4) 2_645 .
O12 Ba2 O6W 138.9(4) 2_645 .
O4W Ba2 O6W 68.1(5) . .
O5W Ba2 O6W 125.1(5) . .
O1W Ba2 O6W 67.7(4) 2_645 .
O7W Ba2 O6W 71.5(6) . .
O3W Ba2 O6W 130.8(4) 2_645 .
O7 Ba2 Ba1 119.7(3) 2_645 .
O12 Ba2 Ba1 111.7(2) 2_645 .
O4W Ba2 Ba1 164.4(3) . .
O5W Ba2 Ba1 107.9(3) . .
O1W Ba2 Ba1 36.84(16) 2_645 .
O7W Ba2 Ba1 79.9(4) . .
O3W Ba2 Ba1 37.8(2) 2_645 .
O6W Ba2 Ba1 102.4(3) . .
Cl1 Cd1 Cl4 122.6(5) . .
Cl1 Cd1 Cl3 107.3(4) . .
Cl4 Cd1 Cl3 107.1(4) . .
Cl1 Cd1 Cd2 64.8(5) . .
Cl4 Cd1 Cd2 131.1(3) . .
Cl3 Cd1 Cd2 116.2(4) . .
Cl2 Cd2 Cl6 107.9(8) . .
Cl2 Cd2 Cl5 117.1(9) . .
Cl6 Cd2 Cl5 109.5(9) . .
Cl2 Cd2 Cl1 115.1(7) . .
Cl6 Cd2 Cl1 100.5(5) . .
Cl5 Cd2 Cl1 105.4(5) . .
Cl2 Cd2 Cd1 72.7(6) . .
Cl6 Cd2 Cd1 110.6(7) . .
Cl5 Cd2 Cd1 132.4(4) . .
Cl1 Cd2 Cd1 42.7(3) . .
Cd1 Cl1 Cd2 72.5(5) . .
O1 C1 N2 128.3(17) . .
O1 C1 N1 122.4(17) . .
N2 C1 N1 108.9(15) . .
N3 C2 N1 116.3(16) . .
N3 C2 C3 105.1(17) . .
N1 C2 C3 102.5(14) . .
N3 C2 H2 110.8 . .
N1 C2 H2 110.8 . .
C3 C2 H2 110.8 . .
N2 C3 C2 104.0(14) . .
N2 C3 N4 111.0(14) . .
C2 C3 N4 101.1(15) . .
N2 C3 C37 114.9(17) . .
C2 C3 C37 114.5(17) . .
N4 C3 C37 110.4(14) . .
O7 C4 N4 127(2) . .
O7 C4 N3 123.9(19) . .
N4 C4 N3 109(2) . .
N2 C5 N5 111.9(13) . .
N2 C5 H5A 109.2 . .
N5 C5 H5A 109.2 . .
N2 C5 H5B 109.2 . .
N5 C5 H5B 109.2 . .
H5A C5 H5B 107.9 . .
N4 C6 N7 118.0(16) . .
N4 C6 H6A 107.8 . .
N7 C6 H6A 107.8 . .
N4 C6 H6B 107.8 . .
N7 C6 H6B 107.8 . .
H6A C6 H6B 107.2 . .
O2 C7 N6 129.1(16) . .
O2 C7 N5 121.7(15) . .
N6 C7 N5 109.1(15) . .
N7 C8 C38 115.8(14) . .
N7 C8 N5 112.6(13) . .
C38 C8 N5 110.8(14) . .
N7 C8 C9 103.5(13) . .
C38 C8 C9 109.9(16) . .
N5 C8 C9 103.3(13) . .
N8 C9 N6 116.6(12) . .
N8 C9 C8 102.3(16) . .
N6 C9 C8 104.9(13) . .
N8 C9 H9 110.8 . .
N6 C9 H9 110.8 . .
C8 C9 H9 110.8 . .
O8 C10 N8 125.6(17) . .
O8 C10 N7 126(2) . .
N8 C10 N7 107.9(18) . .
N6 C11 N9 117.6(13) . .
N6 C11 H11A 107.9 . .
N9 C11 H11A 107.9 . .
N6 C11 H11B 107.9 . .
N9 C11 H11B 107.9 . .
H11A C11 H11B 107.2 . .
N11 C12 N8 112.4(12) . .
N11 C12 H12A 109.1 . .
N8 C12 H12A 109.1 . .
N11 C12 H12B 109.1 . .
N8 C12 H12B 109.1 . .
H12A C12 H12B 107.8 . .
O3 C13 N10 127.9(13) . .
O3 C13 N9 125.9(13) . .
N10 C13 N9 106.0(13) . .
N11 C14 C15 104.3(15) . .
N11 C14 N9 113.5(13) . .
C15 C14 N9 104.8(13) . .
N11 C14 C39 117.7(17) . .
C15 C14 C39 101.3(17) . .
N9 C14 C39 113.0(16) . .
N12 C15 C14 103.0(13) . .
N12 C15 N10 112.6(12) . .
C14 C15 N10 102.1(12) . .
N12 C15 H15 112.8 . .
C14 C15 H15 112.8 . .
N10 C15 H15 112.8 . .
O9 C16 N12 126.9(15) . .
O9 C16 N11 125.6(15) . .
N12 C16 N11 107.5(14) . .
N13 C17 N10 115.3(12) . .
N13 C17 H17A 108.5 . .
N10 C17 H17A 108.5 . .
N13 C17 H17B 108.5 . .
N10 C17 H17B 108.5 . .
H17A C17 H17B 107.5 . .
N15 C18 N12 114.6(10) . .
N15 C18 H18A 108.6 . .
N12 C18 H18A 108.6 . .
N15 C18 H18B 108.6 . .
N12 C18 H18B 108.6 . .
H18A C18 H18B 107.6 . .
O4 C19 N14 126.3(15) . .
O4 C19 N13 124.1(14) . .
N14 C19 N13 109.6(12) . .
N15 C20 N13 112.0(12) . .
N15 C20 C40 112.5(17) . .
N13 C20 C40 113.8(16) . .
N15 C20 C21 103.0(13) . .
N13 C20 C21 105.3(13) . .
C40 C20 C21 109.3(16) . .
N16 C21 N14 116.5(13) . .
N16 C21 C20 104.2(14) . .
N14 C21 C20 101.9(13) . .
N16 C21 H21 111.2 . .
N14 C21 H21 111.2 . .
C20 C21 H21 111.2 . .
O10 C22 N15 126.5(15) . .
O10 C22 N16 125.2(17) . .
N15 C22 N16 108.2(15) . .
N14 C23 N17 116.3(11) . .
N14 C23 H23A 108.2 . .
N17 C23 H23A 108.2 . .
N14 C23 H23B 108.2 . .
N17 C23 H23B 108.2 . .
H23A C23 H23B 107.4 . .
N16 C24 N19 112.4(13) . .
N16 C24 H24A 109.1 . .
N19 C24 H24A 109.1 . .
N16 C24 H24B 109.1 . .
N19 C24 H24B 109.1 . .
H24A C24 H24B 107.9 . .
O5 C25 N17 124.5(16) . .
O5 C25 N18 125.9(15) . .
N17 C25 N18 109.5(14) . .
N17 C26 N19 112.5(13) . .
N17 C26 C27 104.4(12) . .
N19 C26 C27 106.2(12) . .
N17 C26 C41 116.0(13) . .
N19 C26 C41 115.9(14) . .
C27 C26 C41 99.8(15) . .
N18 C27 N20 114.7(13) . .
N18 C27 C26 102.1(13) . .
N20 C27 C26 103.1(14) . .
N18 C27 H27 112.1 . .
N20 C27 H27 112.1 . .
C26 C27 H27 112.1 . .
O11 C28 N19 127.3(18) . .
O11 C28 N20 120.3(18) . .
N19 C28 N20 112.2(16) . .
N18 C29 N21 117.0(13) . .
N18 C29 H29A 108.0 . .
N21 C29 H29A 108.0 . .
N18 C29 H29B 108.0 . .
N21 C29 H29B 108.0 . .
H29A C29 H29B 107.3 . .
N23 C30 N20 109.6(14) . .
N23 C30 H30A 109.8 . .
N20 C30 H30A 109.8 . .
N23 C30 H30B 109.8 . .
N20 C30 H30B 109.8 . .
H30A C30 H30B 108.2 . .
O6 C31 N21 125.4(18) . .
O6 C31 N22 123.1(17) . .
N21 C31 N22 110.9(16) . .
N21 C32 N23 116.2(14) . .
N21 C32 C33 101.8(15) . .
N23 C32 C33 100.5(16) . .
N21 C32 H32 112.4 . .
N23 C32 H32 112.4 . .
C33 C32 H32 112.4 . .
N24 C33 C42 107.4(17) . .
N24 C33 N22 110.6(16) . .
C42 C33 N22 107.1(18) . .
N24 C33 C32 113.1(18) . .
C42 C33 C32 117(2) . .
N22 C33 C32 101.4(14) . .
O12 C34 N23 123(2) . .
O12 C34 N24 121.5(19) . .
N23 C34 N24 115.9(16) . .
N1 C35 N22 117.4(14) . .
N1 C35 H35A 107.9 . .
N22 C35 H35A 107.9 . .
N1 C35 H35B 107.9 . .
N22 C35 H35B 107.9 . .
H35A C35 H35B 107.2 . .
N24 C36 N3 108.5(16) . .
N24 C36 H36A 110.0 . .
N3 C36 H36A 110.0 . .
N24 C36 H36B 110.0 . .
N3 C36 H36B 110.0 . .
H36A C36 H36B 108.4 . .
C3 C37 H37A 109.5 . .
C3 C37 H37B 109.5 . .
H37A C37 H37B 109.5 . .
C3 C37 H37C 109.5 . .
H37A C37 H37C 109.5 . .
H37B C37 H37C 109.5 . .
C8 C38 H38A 109.5 . .
C8 C38 H38B 109.5 . .
H38A C38 H38B 109.5 . .
C8 C38 H38C 109.5 . .
H38A C38 H38C 109.5 . .
H38B C38 H38C 109.5 . .
C14 C39 H39A 109.5 . .
C14 C39 H39B 109.5 . .
H39A C39 H39B 109.5 . .
C14 C39 H39C 109.5 . .
H39A C39 H39C 109.5 . .
H39B C39 H39C 109.5 . .
C20 C40 H40A 109.5 . .
C20 C40 H40B 109.5 . .
H40A C40 H40B 109.5 . .
C20 C40 H40C 109.5 . .
H40A C40 H40C 109.5 . .
H40B C40 H40C 109.5 . .
C26 C41 H41A 109.5 . .
C26 C41 H41B 109.5 . .
H41A C41 H41B 109.5 . .
C26 C41 H41C 109.5 . .
H41A C41 H41C 109.5 . .
H41B C41 H41C 109.5 . .
C33 C42 H42A 109.5 . .
C33 C42 H42B 109.5 . .
H42A C42 H42B 109.5 . .
C33 C42 H42C 109.5 . .
H42A C42 H42C 109.5 . .
H42B C42 H42C 109.5 . .
C1 N1 C35 123.8(15) . .
C1 N1 C2 111.9(16) . .
C35 N1 C2 119.3(16) . .
C1 N2 C5 121.6(14) . .
C1 N2 C3 112.3(16) . .
C5 N2 C3 124.2(14) . .
C4 N3 C36 123.5(17) . .
C4 N3 C2 111.1(18) . .
C36 N3 C2 125.2(18) . .
C4 N4 C6 124.2(17) . .
C4 N4 C3 112.1(18) . .
C6 N4 C3 123.6(17) . .
C7 N5 C8 110.6(15) . .
C7 N5 C5 125.5(13) . .
C8 N5 C5 123.9(15) . .
C7 N6 C11 122.4(14) . .
C7 N6 C9 111.6(15) . .
C11 N6 C9 125.5(14) . .
C10 N7 C8 111.8(17) . .
C10 N7 C6 117.9(17) . .
C8 N7 C6 128.8(15) . .
C10 N8 C9 114.1(17) . .
C10 N8 C12 121.7(14) . .
C9 N8 C12 120.6(17) . .
C13 N9 C11 124.0(12) . .
C13 N9 C14 110.9(13) . .
C11 N9 C14 125.0(13) . .
C13 N10 C15 113.9(12) . .
C13 N10 C17 121.6(11) . .
C15 N10 C17 121.9(11) . .
C16 N11 C14 112.0(14) . .
C16 N11 C12 122.0(12) . .
C14 N11 C12 124.4(15) . .
C16 N12 C15 111.6(12) . .
C16 N12 C18 121.8(12) . .
C15 N12 C18 126.4(12) . .
C17 N13 C19 123.3(12) . .
C17 N13 C20 124.6(14) . .
C19 N13 C20 108.5(13) . .
C19 N14 C23 121.9(12) . .
C19 N14 C21 112.8(14) . .
C23 N14 C21 125.2(14) . .
C22 N15 C18 121.4(12) . .
C22 N15 C20 111.1(14) . .
C18 N15 C20 127.0(15) . .
C22 N16 C24 119.6(14) . .
C22 N16 C21 112.4(16) . .
C24 N16 C21 125.7(15) . .
C25 N17 C23 122.4(14) . .
C25 N17 C26 111.1(14) . .
C23 N17 C26 126.2(14) . .
C25 N18 C29 124.0(13) . .
C25 N18 C27 112.5(15) . .
C29 N18 C27 122.7(15) . .
C28 N19 C24 119.5(14) . .
C28 N19 C26 109.2(15) . .
C24 N19 C26 130.4(14) . .
C28 N20 C30 126.2(15) . .
C28 N20 C27 109.2(17) . .
C30 N20 C27 123.5(16) . .
C31 N21 C32 115.6(17) . .
C31 N21 C29 123.3(15) . .
C32 N21 C29 121.0(16) . .
C31 N22 C35 124.5(14) . .
C31 N22 C33 109.4(17) . .
C35 N22 C33 126.0(17) . .
C30 N23 C34 122.7(15) . .
C30 N23 C32 123.1(17) . .
C34 N23 C32 111.0(17) . .
C36 N24 C34 126.6(16) . .
C36 N24 C33 133.0(19) . .
C34 N24 C33 99.0(17) . .
C1 O1 Ba1 158.0(11) . .
C7 O2 Ba1 137.4(9) . .
C13 O3 Ba1 156.0(9) . .
C4 O7 Ba2 156.5(12) . 2_655
C16 O9 Ba1 161.0(10) . 2_655
C22 O10 Ba1 155.7(10) . 2_655
C34 O12 Ba2 158.4(13) . 2_655

loop_
_geom_bond_atom_site_label_1
_geom_bond_atom_site_label_2
_geom_bond_distance
_geom_bond_site_symmetry_2
O1W Ba1 2.824(8) 2_655
O1W Ba2 2.872(8) 2_655
O2W Ba1 2.881(9) .
O3W Ba1 2.841(11) 2_655
O3W Ba2 3.008(13) 2_655
O4W Ba2 2.790(11) .
O5W Ba2 2.828(13) .
O6W Ba2 3.013(15) .
O7W Ba2 2.921(17) .
Ba1 O9 2.628(10) 2_645
Ba1 O2 2.666(9) .
Ba1 O10 2.712(9) 2_645
Ba1 O1W 2.824(8) 2_645
Ba1 O3 2.835(9) .
Ba1 O3W 2.841(11) 2_645
Ba1 O1 2.864(10) .
Ba1 Ba2 4.536(2) .
Ba2 O7 2.670(12) 2_645
Ba2 O12 2.741(11) 2_645
Ba2 O1W 2.872(8) 2_645
Ba2 O3W 3.008(13) 2_645
Cd1 Cl1 2.070(16) .
Cd1 Cl4 2.441(10) .
Cd1 Cl3 2.443(13) .
Cd1 Cd2 2.912(6) .
Cd2 Cl2 2.056(15) .
Cd2 Cl6 2.384(15) .
Cd2 Cl5 2.415(19) .
Cd2 Cl1 2.764(17) .
C1 O1 1.208(17) .
C1 N2 1.325(19) .
C1 N1 1.374(19) .
C2 N3 1.44(2) .
C2 N1 1.48(2) .
C2 C3 1.52(2) .
C2 H2 0.9800 .
C3 N2 1.48(2) .
C3 N4 1.54(2) .
C3 C37 1.59(2) .
C4 O7 1.23(2) .
C4 N4 1.30(2) .
C4 N3 1.40(2) .
C5 N2 1.432(19) .
C5 N5 1.53(2) .
C5 H5A 0.9700 .
C5 H5B 0.9700 .
C6 N4 1.45(2) .
C6 N7 1.46(2) .
C6 H6A 0.9700 .
C6 H6B 0.9700 .
C7 O2 1.258(18) .
C7 N6 1.339(18) .
C7 N5 1.411(18) .
C8 N7 1.410(18) .
C8 C38 1.48(2) .
C8 N5 1.496(17) .
C8 C9 1.51(2) .
C9 N8 1.413(18) .
C9 N6 1.496(18) .
C9 H9 0.9800 .
C10 O8 1.27(2) .
C10 N8 1.29(2) .
C10 N7 1.347(19) .
C11 N6 1.367(17) .
C11 N9 1.457(18) .
C11 H11A 0.9700 .
C11 H11B 0.9700 .
C12 N11 1.491(18) .
C12 N8 1.50(2) .
C12 H12A 0.9700 .
C12 H12B 0.9700 .
C13 O3 1.233(16) .
C13 N10 1.349(16) .
C13 N9 1.392(16) .
C14 N11 1.422(19) .
C14 C15 1.46(2) .
C14 N9 1.490(19) .
C14 C39 1.56(3) .
C15 N12 1.453(17) .
C15 N10 1.502(16) .
C15 H15 0.9800 .
C16 O9 1.232(16) .
C16 N12 1.334(17) .
C16 N11 1.347(17) .
C17 N13 1.363(17) .
C17 N10 1.509(17) .
C17 H17A 0.9700 .
C17 H17B 0.9700 .
C18 N15 1.387(17) .
C18 N12 1.492(16) .
C18 H18A 0.9700 .
C18 H18B 0.9700 .
C19 O4 1.212(15) .
C19 N14 1.363(16) .
C19 N13 1.413(18) .
C20 N15 1.468(17) .
C20 N13 1.486(17) .
C20 C40 1.49(3) .
C20 C21 1.55(2) .
C21 N16 1.408(18) .
C21 N14 1.476(17) .
C21 H21 0.9800 .
C22 O10 1.233(17) .
C22 N15 1.370(19) .
C22 N16 1.388(18) .
C23 N14 1.434(17) .
C23 N17 1.439(18) .
C23 H23A 0.9700 .
C23 H23B 0.9700 .
C24 N16 1.407(18) .
C24 N19 1.463(19) .
C24 H24A 0.9700 .
C24 H24B 0.9700 .
C25 O5 1.229(16) .
C25 N17 1.350(17) .
C25 N18 1.354(18) .
C26 N17 1.449(17) .
C26 N19 1.487(18) .
C26 C27 1.54(2) .
C26 C41 1.56(2) .
C27 N18 1.451(18) .
C27 N20 1.483(19) .
C27 H27 0.9800 .
C28 O11 1.256(18) .
C28 N19 1.34(2) .
C28 N20 1.42(2) .
C29 N18 1.38(2) .
C29 N21 1.47(2) .
C29 H29A 0.9700 .
C29 H29B 0.9700 .
C30 N23 1.39(2) .
C30 N20 1.48(2) .
C30 H30A 0.9700 .
C30 H30B 0.9700 .
C31 O6 1.273(16) .
C31 N21 1.299(19) .
C31 N22 1.310(19) .
C32 N21 1.408(19) .
C32 N23 1.442(19) .
C32 C33 1.55(3) .
C32 H32 0.9800 .
C33 N24 1.50(2) .
C33 C42 1.52(3) .
C33 N22 1.53(2) .
C34 O12 1.267(18) .
C34 N23 1.40(2) .
C34 N24 1.44(2) .
C35 N1 1.41(2) .
C35 N22 1.48(2) .
C35 H35A 0.9700 .
C35 H35B 0.9700 .
C36 N24 1.35(2) .
C36 N3 1.42(2) .
C36 H36A 0.9700 .
C36 H36B 0.9700 .
C37 H37A 0.9600 .
C37 H37B 0.9600 .
C37 H37C 0.9600 .
C38 H38A 0.9600 .
C38 H38B 0.9600 .
C38 H38C 0.9600 .
C39 H39A 0.9600 .
C39 H39B 0.9600 .
C39 H39C 0.9600 .
C40 H40A 0.9600 .
C40 H40B 0.9600 .
C40 H40C 0.9600 .
C41 H41A 0.9600 .
C41 H41B 0.9600 .
C41 H41C 0.9600 .
C42 H42A 0.9600 .
C42 H42B 0.9600 .
C42 H42C 0.9600 .
O7 Ba2 2.670(12) 2_655
O9 Ba1 2.628(10) 2_655
O10 Ba1 2.712(9) 2_655
O12 Ba2 2.741(11) 2_655

loop_
_platon_squeeze_void_nr
_platon_squeeze_void_average_x
_platon_squeeze_void_average_y
_platon_squeeze_void_average_z
_platon_squeeze_void_volume
_platon_squeeze_void_count_electrons
_platon_squeeze_void_content
1 0.000 0.000 0.000 238 111 ' '
2 -0.078 0.764 0.470 75 34 ' '
3 0.078 0.236 0.530 75 32 ' '
4 0.184 0.744 0.709 88 29 ' '
5 0.210 0.470 0.276 76 27 ' '
6 0.316 0.244 0.791 88 28 ' '
7 0.291 -0.030 0.227 75 29 ' '
8 0.502 0.500 0.501 236 109 ' '
9 0.421 0.735 -0.030 74 33 ' '
10 0.579 0.265 0.030 75 32 ' '
11 0.684 0.756 0.209 88 30 ' '
12 0.709 0.030 0.773 75 25 ' '
13 0.816 0.256 0.291 88 28 ' '
14 0.791 0.530 0.727 76 30 ' '
